data_7003495
loop_
_publ_author_name
'Durand, J\'er\^ome'
'Zangrando, Ennio'
'Carfagna, Carla'
'Milani, Barbara'

_publ_section_title
;
 New atropisomeric N--N ligands for CO/vinyl arene copolymerization
 reaction
;
_journal_issue 16
_journal_name_full 'Dalton Transactions'
_journal_page_first 2171
_journal_page_last 2182
_journal_paper_doi 10.1039/b716656g
_journal_year 2008
_chemical_formula_moiety 'C28 H28 N4 O4 Pd 2+, 2(P F6 1-)'
_chemical_formula_sum 'C28 H28 F12 N4 O4 P2 Pd'
_chemical_formula_weight 880.88
_chemical_name_common
;bis(3,3-(butylenedioxy)-2,2-bipyridine)-palladium(ii)
bis(hexafluorophosphate)
;
_chemical_name_systematic
;
bis(3,3-(butylenedioxy)-2,2-bipyridine)-palladium(II)
bis(hexafluorophosphate)
;
_space_group_IT_number 14
_symmetry_cell_setting monoclinic
_symmetry_space_group_name_Hall '-P 2yn'
_symmetry_space_group_name_H-M 'P 1 21/n 1'
_atom_sites_solution_hydrogens geom
_atom_sites_solution_primary direct
_atom_sites_solution_secondary difmap
_audit_creation_method SHELXL-97
_cell_angle_alpha 90.00
_cell_angle_beta 91.69(3)
_cell_angle_gamma 90.00
_cell_formula_units_Z 4
_cell_length_a 13.430(3)
_cell_length_b 13.511(3)
_cell_length_c 18.203(4)
_cell_measurement_temperature 293(2)
_cell_volume 3301.5(13)
_computing_cell_refinement 'Mosflm (Acta Cryst. D50, 760, 1994)'
_computing_data_collection 'Nonius Xpress'
_computing_data_reduction 'Scala (Acta Cryst. D50, 760, 1994)'
_computing_molecular_graphics 'Ortep3/windows (Farrugia,1997)'
_computing_publication_material 'Wingx 1.70.00 (Farrugia, 1999)'
_computing_structure_refinement 'SHELX97 (Sheldrick, 1998)'
_computing_structure_solution 'SHELX97 (Sheldrick, 1998)'
_diffrn_ambient_temperature 293(2)
_diffrn_measured_fraction_theta_full 0.975
_diffrn_measured_fraction_theta_max 0.975
_diffrn_measurement_device_type 'image plate dip1030'
_diffrn_measurement_method 'laser scanner'
_diffrn_radiation_monochromator graphite
_diffrn_radiation_source 'fine-focus sealed tube'
_diffrn_radiation_type Mok\a
_diffrn_radiation_wavelength 0.71073
_diffrn_reflns_av_R_equivalents 0.0741
_diffrn_reflns_av_sigmaI/netI 0.0918
_diffrn_reflns_limit_h_max 16
_diffrn_reflns_limit_h_min -16
_diffrn_reflns_limit_k_max 16
_diffrn_reflns_limit_k_min -16
_diffrn_reflns_limit_l_max 22
_diffrn_reflns_limit_l_min -22
_diffrn_reflns_number 34816
_diffrn_reflns_theta_full 26.37
_diffrn_reflns_theta_max 26.37
_diffrn_reflns_theta_min 2.24
_exptl_absorpt_coefficient_mu 0.769
_exptl_absorpt_correction_T_max 0.9520
_exptl_absorpt_correction_T_min 0.4088
_exptl_absorpt_correction_type refdelf
_exptl_absorpt_process_details
;
Parkin S,Moezzi B & Hope H, (1995) J. Appl. Cryst. 28, 53-56
Cubic fit to sin(theta)/lambda - 24 parameters
;
_exptl_crystal_colour yellow
_exptl_crystal_density_diffrn 1.772
_exptl_crystal_density_method 'not measured'
_exptl_crystal_F_000 1760
_refine_diff_density_max 0.667
_refine_diff_density_min -0.605
_refine_diff_density_rms 0.139
_refine_ls_extinction_method none
_refine_ls_goodness_of_fit_ref 1.010
_refine_ls_hydrogen_treatment constr
_refine_ls_matrix_type full
_refine_ls_number_parameters 460
_refine_ls_number_reflns 6587
_refine_ls_number_restraints 0
_refine_ls_restrained_S_all 1.010
_refine_ls_R_factor_all 0.1188
_refine_ls_R_factor_gt 0.0581
_refine_ls_shift/su_max 0.001
_refine_ls_shift/su_mean 0.000
_refine_ls_structure_factor_coef Fsqd
_refine_ls_weighting_details 'calc w=1/[\s^2^(Fo^2^)+(0.0666P)^2^] where P=(Fo^2^+2Fc^2^)/3'
_refine_ls_weighting_scheme calc
_refine_ls_wR_factor_gt 0.1260
_refine_ls_wR_factor_ref 0.1582
_reflns_number_gt 3590
_reflns_number_total 6587
_reflns_threshold_expression >2sigma(I)
_cod_data_source_file b716656g.txt
_cod_data_source_block 5c
_cod_original_sg_symbol_H-M 'P 21/n'
_cod_database_code 7003495

loop_
_symmetry_equiv_pos_as_xyz
'x, y, z'
'-x+1/2, y+1/2, -z+1/2'
'-x, -y, -z'
'x-1/2, -y-1/2, z-1/2'

loop_
_atom_site_label
_atom_site_type_symbol
_atom_site_fract_x
_atom_site_fract_y
_atom_site_fract_z
_atom_site_U_iso_or_equiv
_atom_site_adp_type
_atom_site_occupancy
_atom_site_symmetry_multiplicity
_atom_site_calc_flag
_atom_site_refinement_flags
_atom_site_disorder_assembly
_atom_site_disorder_group
Pd Pd 0.14991(4) 0.13982(3) 0.60973(2) 0.05337(17) Uani 1 1 d . . .
N1 N 0.2109(4) 0.1102(3) 0.5118(3) 0.0528(12) Uani 1 1 d . . .
N2 N 0.1601(3) 0.2807(4) 0.5695(3) 0.0517(12) Uani 1 1 d . . .
N3 N 0.1345(4) 0.1591(4) 0.7200(3) 0.0591(13) Uani 1 1 d . . .
N4 N 0.0986(4) 0.0043(3) 0.6366(3) 0.0559(12) Uani 1 1 d . . .
O1 O 0.3353(3) 0.2712(3) 0.3867(2) 0.0606(11) Uani 1 1 d . . .
O2 O 0.1661(3) 0.3556(3) 0.3802(2) 0.0645(11) Uani 1 1 d . . .
O3 O 0.1433(3) -0.0313(3) 0.8588(2) 0.0680(12) Uani 1 1 d . . .
O4 O -0.0203(3) -0.0837(3) 0.7982(2) 0.0642(11) Uani 1 1 d . . .
C1 C 0.2541(5) 0.0243(5) 0.4963(3) 0.0628(16) Uani 1 1 d . . .
H1 H 0.2412 -0.0303 0.5256 0.075 Uiso 1 1 calc R . .
C2 C 0.3167(5) 0.0129(5) 0.4387(4) 0.0684(18) Uani 1 1 d . . .
H2 H 0.3419 -0.0491 0.4272 0.082 Uiso 1 1 calc R . .
C3 C 0.3415(5) 0.0946(5) 0.3986(4) 0.0672(17) Uani 1 1 d . . .
H3 H 0.3843 0.0886 0.3596 0.081 Uiso 1 1 calc R . .
C4 C 0.3028(5) 0.1856(5) 0.4162(3) 0.0549(15) Uani 1 1 d . . .
C5 C 0.2321(5) 0.1918(4) 0.4704(3) 0.0541(14) Uani 1 1 d . . .
C6 C 0.1838(4) 0.2824(4) 0.4975(3) 0.0544(15) Uani 1 1 d . . .
C7 C 0.1590(4) 0.3641(4) 0.4540(3) 0.0557(14) Uani 1 1 d . . .
C8 C 0.1245(5) 0.4502(5) 0.4873(4) 0.0637(16) Uani 1 1 d . . .
H8 H 0.1126 0.5074 0.4600 0.076 Uiso 1 1 calc R . .
C9 C 0.1086(5) 0.4482(5) 0.5620(4) 0.0677(18) Uani 1 1 d . . .
H9 H 0.0898 0.5055 0.5863 0.081 Uiso 1 1 calc R . .
C10 C 0.1208(5) 0.3610(5) 0.6000(4) 0.0603(15) Uani 1 1 d . . .
H10 H 0.1011 0.3578 0.6485 0.072 Uiso 1 1 calc R . .
C11 C 0.1734(5) 0.2356(5) 0.7583(4) 0.0693(18) Uani 1 1 d . . .
H11 H 0.1897 0.2933 0.7335 0.083 Uiso 1 1 calc R . .
C12 C 0.1896(6) 0.2311(6) 0.8322(4) 0.082(2) Uani 1 1 d . . .
H12 H 0.2088 0.2878 0.8579 0.098 Uiso 1 1 calc R . .
C13 C 0.1779(6) 0.1434(6) 0.8697(4) 0.077(2) Uani 1 1 d . . .
H13 H 0.1921 0.1394 0.9199 0.093 Uiso 1 1 calc R . .
C14 C 0.1444(5) 0.0611(5) 0.8302(3) 0.0598(16) Uani 1 1 d . . .
C15 C 0.1172(4) 0.0720(4) 0.7563(3) 0.0555(15) Uani 1 1 d . . .
C16 C 0.0754(4) -0.0070(4) 0.7081(3) 0.0545(14) Uani 1 1 d . . .
C17 C 0.0149(5) -0.0851(5) 0.7297(4) 0.0631(16) Uani 1 1 d . . .
C18 C -0.0129(5) -0.1566(5) 0.6774(4) 0.0686(18) Uani 1 1 d . . .
H18 H -0.0499 -0.2115 0.6909 0.082 Uiso 1 1 calc R . .
C19 C 0.0147(5) -0.1450(5) 0.6067(4) 0.0712(18) Uani 1 1 d . . .
H19 H -0.0014 -0.1933 0.5720 0.085 Uiso 1 1 calc R . .
C20 C 0.0666(5) -0.0617(4) 0.5861(3) 0.0627(16) Uani 1 1 d . . .
H20 H 0.0794 -0.0513 0.5368 0.075 Uiso 1 1 calc R . .
C21 C 0.3583(6) 0.2698(5) 0.3087(4) 0.0752(19) Uani 1 1 d . . .
H21A H 0.3124 0.2264 0.2821 0.090 Uiso 1 1 calc R . .
H21B H 0.4255 0.2454 0.3024 0.090 Uiso 1 1 calc R . .
C22 C 0.3491(6) 0.3733(5) 0.2798(4) 0.080(2) Uani 1 1 d . . .
H22A H 0.3803 0.3760 0.2325 0.096 Uiso 1 1 calc R . .
H22B H 0.3862 0.4169 0.3129 0.096 Uiso 1 1 calc R . .
C23 C 0.2451(6) 0.4128(6) 0.2706(4) 0.082(2) Uani 1 1 d . . .
H23A H 0.2048 0.3625 0.2459 0.099 Uiso 1 1 calc R . .
H23B H 0.2471 0.4695 0.2381 0.099 Uiso 1 1 calc R . .
C24 C 0.1923(6) 0.4437(5) 0.3392(4) 0.076(2) Uani 1 1 d . . .
H24A H 0.2355 0.4859 0.3692 0.091 Uiso 1 1 calc R . .
H24B H 0.1326 0.4808 0.3258 0.091 Uiso 1 1 calc R . .
C25 C 0.1092(6) -0.0414(6) 0.9336(4) 0.081(2) Uani 1 1 d . . .
H25A H 0.0558 0.0053 0.9418 0.097 Uiso 1 1 calc R . .
H25B H 0.1635 -0.0267 0.9682 0.097 Uiso 1 1 calc R . .
C26 C 0.0730(6) -0.1443(6) 0.9456(4) 0.087(2) Uani 1 1 d . . .
H26A H 0.0735 -0.1571 0.9980 0.105 Uiso 1 1 calc R . .
H26B H 0.1194 -0.1900 0.9239 0.105 Uiso 1 1 calc R . .
C27 C -0.0309(6) -0.1657(6) 0.9139(4) 0.087(2) Uani 1 1 d . . .
H27A H -0.0555 -0.2253 0.9369 0.104 Uiso 1 1 calc R . .
H27B H -0.0744 -0.1118 0.9273 0.104 Uiso 1 1 calc R . .
C28 C -0.0382(6) -0.1789(5) 0.8321(4) 0.079(2) Uani 1 1 d . . .
H28A H 0.0108 -0.2267 0.8165 0.095 Uiso 1 1 calc R . .
H28B H -0.1039 -0.2031 0.8175 0.095 Uiso 1 1 calc R . .
P1 P 0.33608(14) 0.24253(14) 0.06597(10) 0.0678(5) Uani 1 1 d . . .
F1 F 0.2813(3) 0.2927(3) -0.0025(2) 0.0871(13) Uani 1 1 d . . .
F2 F 0.2586(3) 0.2907(3) 0.1188(2) 0.0949(13) Uani 1 1 d . . .
F3 F 0.4060(4) 0.3379(3) 0.0754(2) 0.0975(14) Uani 1 1 d . . .
F4 F 0.4147(3) 0.1944(3) 0.0130(2) 0.0960(13) Uani 1 1 d . . .
F5 F 0.3913(4) 0.1905(4) 0.1338(3) 0.1095(16) Uani 1 1 d . . .
F6 F 0.2663(3) 0.1473(3) 0.0555(3) 0.0897(12) Uani 1 1 d . . .
P2 P 0.08104(14) 0.53183(15) 0.79604(12) 0.0748(5) Uani 1 1 d . . .
F7 F 0.0697(7) 0.5869(6) 0.7217(4) 0.186(3) Uani 1 1 d . . .
F8 F 0.1810(4) 0.4843(4) 0.7730(5) 0.177(3) Uani 1 1 d . . .
F9 F -0.0205(3) 0.5770(4) 0.8201(3) 0.1176(18) Uani 1 1 d . . .
F10 F 0.0902(6) 0.4747(5) 0.8698(3) 0.170(3) Uani 1 1 d . . .
F11 F 0.0234(4) 0.4400(3) 0.7631(3) 0.1139(16) Uani 1 1 d . . .
F12 F 0.1390(4) 0.6242(4) 0.8279(4) 0.137(2) Uani 1 1 d . . .

loop_
_atom_site_aniso_label
_atom_site_aniso_U_11
_atom_site_aniso_U_22
_atom_site_aniso_U_33
_atom_site_aniso_U_23
_atom_site_aniso_U_13
_atom_site_aniso_U_12
Pd 0.0614(3) 0.0440(3) 0.0550(3) -0.0021(2) 0.0078(2) -0.0010(2)
N1 0.062(3) 0.044(3) 0.052(3) -0.003(2) 0.002(2) 0.005(2)
N2 0.053(3) 0.049(3) 0.054(3) -0.004(2) 0.001(2) -0.001(2)
N3 0.067(3) 0.051(3) 0.059(3) -0.006(2) 0.006(3) 0.003(2)
N4 0.065(3) 0.047(3) 0.056(3) -0.003(2) 0.013(2) 0.001(2)
O1 0.068(3) 0.059(3) 0.055(2) -0.002(2) 0.009(2) -0.008(2)
O2 0.078(3) 0.058(3) 0.057(2) 0.003(2) -0.005(2) -0.003(2)
O3 0.072(3) 0.067(3) 0.065(3) 0.011(2) 0.004(2) 0.007(2)
O4 0.069(3) 0.053(3) 0.071(3) 0.007(2) 0.015(2) 0.002(2)
C1 0.071(4) 0.048(4) 0.070(4) 0.006(3) 0.018(3) 0.000(3)
C2 0.078(5) 0.053(4) 0.075(4) -0.006(3) 0.014(4) 0.012(3)
C3 0.075(4) 0.059(4) 0.069(4) -0.008(3) 0.018(4) 0.005(4)
C4 0.063(4) 0.052(4) 0.050(3) -0.002(3) 0.000(3) -0.005(3)
C5 0.061(4) 0.043(3) 0.059(3) -0.006(3) 0.003(3) 0.003(3)
C6 0.055(4) 0.042(3) 0.066(4) -0.006(3) 0.005(3) -0.003(3)
C7 0.053(3) 0.048(3) 0.067(4) 0.003(3) 0.001(3) -0.005(3)
C8 0.066(4) 0.048(4) 0.077(4) 0.000(3) 0.005(3) 0.000(3)
C9 0.070(4) 0.041(4) 0.093(5) -0.012(3) 0.018(4) 0.005(3)
C10 0.063(4) 0.048(3) 0.070(4) -0.002(3) 0.005(3) 0.002(3)
C11 0.086(5) 0.050(4) 0.072(4) -0.009(3) 0.004(4) -0.006(3)
C12 0.114(6) 0.070(5) 0.061(4) -0.012(4) -0.005(4) -0.012(4)
C13 0.090(5) 0.084(5) 0.057(4) -0.007(4) 0.000(4) 0.007(4)
C14 0.065(4) 0.062(4) 0.054(3) -0.005(3) 0.009(3) 0.003(3)
C15 0.055(3) 0.051(4) 0.061(4) -0.006(3) 0.010(3) -0.002(3)
C16 0.051(3) 0.051(4) 0.062(4) -0.001(3) 0.008(3) 0.004(3)
C17 0.070(4) 0.048(4) 0.072(4) 0.001(3) 0.013(3) 0.003(3)
C18 0.072(4) 0.054(4) 0.080(5) -0.002(3) 0.013(4) -0.013(3)
C19 0.084(5) 0.058(4) 0.071(4) -0.009(3) -0.001(4) -0.013(4)
C20 0.077(4) 0.052(4) 0.060(4) -0.011(3) 0.006(3) 0.000(3)
C21 0.090(5) 0.073(5) 0.064(4) 0.007(4) 0.011(4) -0.012(4)
C22 0.097(6) 0.074(5) 0.069(4) 0.005(4) 0.015(4) -0.019(4)
C23 0.101(6) 0.082(5) 0.065(4) 0.008(4) 0.005(4) -0.011(5)
C24 0.103(6) 0.053(4) 0.072(4) 0.014(3) 0.004(4) -0.005(4)
C25 0.070(5) 0.111(6) 0.061(4) 0.013(4) 0.000(4) 0.004(4)
C26 0.087(5) 0.091(6) 0.084(5) 0.033(4) 0.006(4) 0.001(5)
C27 0.085(5) 0.085(6) 0.091(5) 0.025(4) 0.022(4) -0.007(4)
C28 0.090(5) 0.069(5) 0.079(5) 0.013(4) 0.014(4) -0.011(4)
P1 0.0749(12) 0.0596(11) 0.0692(11) 0.0076(9) 0.0085(9) 0.0022(9)
F1 0.110(3) 0.065(3) 0.085(3) 0.006(2) -0.025(2) 0.002(2)
F2 0.106(3) 0.086(3) 0.095(3) -0.012(2) 0.030(3) 0.012(3)
F3 0.107(3) 0.085(3) 0.100(3) -0.003(2) -0.005(3) -0.030(3)
F4 0.095(3) 0.090(3) 0.105(3) 0.009(3) 0.031(3) 0.017(3)
F5 0.112(4) 0.124(4) 0.092(3) 0.040(3) -0.008(3) 0.019(3)
F6 0.093(3) 0.058(2) 0.119(3) 0.007(2) 0.017(2) -0.008(2)
P2 0.0643(11) 0.0672(12) 0.0934(14) -0.0100(10) 0.0114(10) -0.0057(9)
F7 0.290(10) 0.151(6) 0.118(5) 0.035(4) 0.024(5) -0.052(6)
F8 0.085(4) 0.113(4) 0.337(10) -0.060(5) 0.082(5) -0.014(3)
F9 0.079(3) 0.093(4) 0.182(5) -0.032(3) 0.035(3) 0.001(3)
F10 0.223(8) 0.163(6) 0.121(4) 0.029(4) -0.050(5) 0.005(5)
F11 0.109(4) 0.090(3) 0.143(4) -0.039(3) 0.012(3) -0.020(3)
F12 0.085(3) 0.096(4) 0.229(7) -0.061(4) -0.004(4) -0.014(3)

loop_
_atom_type_symbol
_atom_type_description
_atom_type_scat_dispersion_real
_atom_type_scat_dispersion_imag
_atom_type_scat_source
C C 0.0033 0.0016 'International Tables Vol C Tables 4.2.6.8 and 6.1.1.4'
H H 0.0000 0.0000 'International Tables Vol C Tables 4.2.6.8 and 6.1.1.4'
N N 0.0061 0.0033 'International Tables Vol C Tables 4.2.6.8 and 6.1.1.4'
O O 0.0106 0.0060 'International Tables Vol C Tables 4.2.6.8 and 6.1.1.4'
Pd Pd -0.9988 1.0072 'International Tables Vol C Tables 4.2.6.8 and 6.1.1.4'
P P 0.1023 0.0942 'International Tables Vol C Tables 4.2.6.8 and 6.1.1.4'
F F 0.0171 0.0103 'International Tables Vol C Tables 4.2.6.8 and 6.1.1.4'

loop_
_geom_angle_atom_site_label_1
_geom_angle_atom_site_label_2
_geom_angle_atom_site_label_3
_geom_angle
_geom_angle_site_symmetry_1
_geom_angle_site_symmetry_3
_geom_angle_publ_flag
N4 Pd N1 100.57(19) . . ?
N4 Pd N3 80.4(2) . . ?
N1 Pd N3 161.3(2) . . ?
N4 Pd N2 163.03(19) . . ?
N1 Pd N2 80.57(19) . . ?
N3 Pd N2 104.04(19) . . ?
C1 N1 C5 119.0(5) . . ?
C1 N1 Pd 123.4(4) . . ?
C5 N1 Pd 114.9(4) . . ?
C10 N2 C6 119.6(5) . . ?
C10 N2 Pd 125.2(4) . . ?
C6 N2 Pd 112.4(4) . . ?
C11 N3 C15 118.6(5) . . ?
C11 N3 Pd 124.0(5) . . ?
C15 N3 Pd 112.8(4) . . ?
C20 N4 C16 120.3(5) . . ?
C20 N4 Pd 122.7(4) . . ?
C16 N4 Pd 115.1(4) . . ?
C4 O1 C21 117.0(5) . . ?
C7 O2 C24 117.7(5) . . ?
C14 O3 C25 117.0(5) . . ?
C17 O4 C28 116.6(5) . . ?
N1 C1 C2 122.8(6) . . ?
C3 C2 C1 118.8(6) . . ?
C2 C3 C4 119.7(6) . . ?
O1 C4 C3 122.8(6) . . ?
O1 C4 C5 117.7(5) . . ?
C3 C4 C5 119.3(6) . . ?
N1 C5 C4 119.9(5) . . ?
N1 C5 C6 112.5(5) . . ?
C4 C5 C6 127.0(6) . . ?
N2 C6 C7 120.2(5) . . ?
N2 C6 C5 115.2(5) . . ?
C7 C6 C5 124.6(6) . . ?
O2 C7 C6 118.2(5) . . ?
O2 C7 C8 122.4(6) . . ?
C6 C7 C8 119.4(6) . . ?
C9 C8 C7 118.2(6) . . ?
C10 C9 C8 119.5(6) . . ?
N2 C10 C9 122.0(6) . . ?
N3 C11 C12 121.8(7) . . ?
C11 C12 C13 120.8(7) . . ?
C12 C13 C14 118.1(6) . . ?
O3 C14 C15 117.7(5) . . ?
O3 C14 C13 123.1(6) . . ?
C15 C14 C13 119.1(6) . . ?
N3 C15 C14 120.9(5) . . ?
N3 C15 C16 113.6(5) . . ?
C14 C15 C16 125.4(6) . . ?
N4 C16 C17 120.5(6) . . ?
N4 C16 C15 113.2(5) . . ?
C17 C16 C15 126.3(6) . . ?
O4 C17 C16 118.2(6) . . ?
O4 C17 C18 123.1(6) . . ?
C16 C17 C18 118.5(6) . . ?
C19 C18 C17 119.3(6) . . ?
C18 C19 C20 120.4(6) . . ?
N4 C20 C19 120.6(6) . . ?
O1 C21 C22 108.1(6) . . ?
C21 C22 C23 116.0(6) . . ?
C22 C23 C24 117.7(6) . . ?
O2 C24 C23 108.9(6) . . ?
O3 C25 C26 109.7(6) . . ?
C25 C26 C27 114.9(6) . . ?
C28 C27 C26 115.6(7) . . ?
O4 C28 C27 108.1(6) . . ?
F2 P1 F1 90.2(3) . . ?
F2 P1 F5 90.6(3) . . ?
F1 P1 F5 179.0(3) . . ?
F2 P1 F4 179.6(3) . . ?
F1 P1 F4 89.9(2) . . ?
F5 P1 F4 89.3(3) . . ?
F2 P1 F6 90.6(3) . . ?
F1 P1 F6 89.6(2) . . ?
F5 P1 F6 89.7(3) . . ?
F4 P1 F6 89.7(3) . . ?
F2 P1 F3 89.9(3) . . ?
F1 P1 F3 89.8(2) . . ?
F5 P1 F3 90.8(3) . . ?
F4 P1 F3 89.8(3) . . ?
F6 P1 F3 179.3(3) . . ?
F7 P2 F10 178.5(4) . . ?
F7 P2 F8 91.5(5) . . ?
F10 P2 F8 88.9(4) . . ?
F7 P2 F9 89.6(4) . . ?
F10 P2 F9 90.0(4) . . ?
F8 P2 F9 178.5(4) . . ?
F7 P2 F11 90.6(4) . . ?
F10 P2 F11 87.9(4) . . ?
F8 P2 F11 89.4(3) . . ?
F9 P2 F11 89.5(3) . . ?
F7 P2 F12 88.6(4) . . ?
F10 P2 F12 92.8(4) . . ?
F8 P2 F12 90.3(3) . . ?
F9 P2 F12 90.8(3) . . ?
F11 P2 F12 179.2(4) . . ?

loop_
_geom_bond_atom_site_label_1
_geom_bond_atom_site_label_2
_geom_bond_distance
_geom_bond_site_symmetry_2
_geom_bond_publ_flag
Pd N4 2.022(5) . ?
Pd N1 2.023(5) . ?
Pd N3 2.041(5) . ?
Pd N2 2.046(5) . ?
N1 C1 1.331(7) . ?
N1 C5 1.371(7) . ?
N2 C10 1.334(7) . ?
N2 C6 1.359(7) . ?
N3 C11 1.343(8) . ?
N3 C15 1.373(8) . ?
N4 C20 1.343(7) . ?
N4 C16 1.356(7) . ?
O1 C4 1.354(7) . ?
O1 C21 1.462(7) . ?
O2 C7 1.355(7) . ?
O2 C24 1.455(7) . ?
O3 C14 1.352(7) . ?
O3 C25 1.456(8) . ?
O4 C17 1.347(7) . ?
O4 C28 1.450(8) . ?
C1 C2 1.371(9) . ?
C2 C3 1.370(9) . ?
C3 C4 1.377(9) . ?
C4 C5 1.392(8) . ?
C5 C6 1.477(8) . ?
C6 C7 1.393(8) . ?
C7 C8 1.397(8) . ?
C8 C9 1.382(9) . ?
C9 C10 1.374(8) . ?
C11 C12 1.358(9) . ?
C12 C13 1.378(10) . ?
C13 C14 1.391(9) . ?
C14 C15 1.391(8) . ?
C15 C16 1.482(8) . ?
C16 C17 1.396(8) . ?
C17 C18 1.398(9) . ?
C18 C19 1.359(9) . ?
C19 C20 1.380(9) . ?
C21 C22 1.498(9) . ?
C22 C23 1.499(10) . ?
C23 C24 1.512(10) . ?
C25 C26 1.491(10) . ?
C26 C27 1.521(10) . ?
C27 C28 1.501(10) . ?
P1 F2 1.578(4) . ?
P1 F1 1.581(4) . ?
P1 F5 1.586(4) . ?
P1 F4 1.590(5) . ?
P1 F6 1.600(4) . ?
P1 F3 1.601(4) . ?
P2 F7 1.547(7) . ?
P2 F10 1.551(6) . ?
P2 F8 1.557(6) . ?
P2 F9 1.568(5) . ?
P2 F11 1.572(5) . ?
P2 F12 1.573(5) . ?

loop_
_geom_torsion_atom_site_label_1
_geom_torsion_atom_site_label_2
_geom_torsion_atom_site_label_3
_geom_torsion_atom_site_label_4
_geom_torsion
_geom_torsion_site_symmetry_1
_geom_torsion_site_symmetry_2
_geom_torsion_site_symmetry_3
_geom_torsion_site_symmetry_4
_geom_torsion_publ_flag
N4 Pd N1 C1 -33.4(5) . . . . ?
N3 Pd N1 C1 57.8(9) . . . . ?
N2 Pd N1 C1 163.8(5) . . . . ?
N4 Pd N1 C5 165.3(4) . . . . ?
N3 Pd N1 C5 -103.5(7) . . . . ?
N2 Pd N1 C5 2.5(4) . . . . ?
N4 Pd N2 C10 76.1(8) . . . . ?
N1 Pd N2 C10 171.4(5) . . . . ?
N3 Pd N2 C10 -27.1(5) . . . . ?
N4 Pd N2 C6 -84.9(8) . . . . ?
N1 Pd N2 C6 10.5(4) . . . . ?
N3 Pd N2 C6 172.0(4) . . . . ?
N4 Pd N3 C11 166.6(6) . . . . ?
N1 Pd N3 C11 72.1(8) . . . . ?
N2 Pd N3 C11 -30.2(6) . . . . ?
N4 Pd N3 C15 11.1(4) . . . . ?
N1 Pd N3 C15 -83.4(7) . . . . ?
N2 Pd N3 C15 174.4(4) . . . . ?
N1 Pd N4 C20 -31.7(5) . . . . ?
N3 Pd N4 C20 167.3(5) . . . . ?
N2 Pd N4 C20 60.7(9) . . . . ?
N1 Pd N4 C16 164.0(4) . . . . ?
N3 Pd N4 C16 3.0(4) . . . . ?
N2 Pd N4 C16 -103.6(7) . . . . ?
C5 N1 C1 C2 -2.2(9) . . . . ?
Pd N1 C1 C2 -162.8(5) . . . . ?
N1 C1 C2 C3 4.7(10) . . . . ?
C1 C2 C3 C4 -0.5(10) . . . . ?
C21 O1 C4 C3 39.6(8) . . . . ?
C21 O1 C4 C5 -145.0(6) . . . . ?
C2 C3 C4 O1 169.7(6) . . . . ?
C2 C3 C4 C5 -5.7(9) . . . . ?
C1 N1 C5 C4 -4.2(8) . . . . ?
Pd N1 C5 C4 157.9(4) . . . . ?
C1 N1 C5 C6 -176.2(5) . . . . ?
Pd N1 C5 C6 -14.0(6) . . . . ?
O1 C4 C5 N1 -167.4(5) . . . . ?
C3 C4 C5 N1 8.1(8) . . . . ?
O1 C4 C5 C6 3.3(9) . . . . ?
C3 C4 C5 C6 178.8(6) . . . . ?
C10 N2 C6 C7 -5.8(8) . . . . ?
Pd N2 C6 C7 156.3(4) . . . . ?
C10 N2 C6 C5 176.6(5) . . . . ?
Pd N2 C6 C5 -21.2(6) . . . . ?
N1 C5 C6 N2 23.6(7) . . . . ?
C4 C5 C6 N2 -147.7(6) . . . . ?
N1 C5 C6 C7 -153.9(6) . . . . ?
C4 C5 C6 C7 34.9(9) . . . . ?
C24 O2 C7 C6 -148.3(6) . . . . ?
C24 O2 C7 C8 34.0(8) . . . . ?
N2 C6 C7 O2 -167.4(5) . . . . ?
C5 C6 C7 O2 9.8(9) . . . . ?
N2 C6 C7 C8 10.3(9) . . . . ?
C5 C6 C7 C8 -172.4(6) . . . . ?
O2 C7 C8 C9 172.5(6) . . . . ?
C6 C7 C8 C9 -5.2(9) . . . . ?
C7 C8 C9 C10 -4.1(10) . . . . ?
C6 N2 C10 C9 -3.9(9) . . . . ?
Pd N2 C10 C9 -163.6(5) . . . . ?
C8 C9 C10 N2 8.9(10) . . . . ?
C15 N3 C11 C12 -4.5(10) . . . . ?
Pd N3 C11 C12 -158.6(6) . . . . ?
N3 C11 C12 C13 7.9(12) . . . . ?
C11 C12 C13 C14 -3.1(12) . . . . ?
C25 O3 C14 C15 -142.1(6) . . . . ?
C25 O3 C14 C13 42.6(9) . . . . ?
C12 C13 C14 O3 170.6(6) . . . . ?
C12 C13 C14 C15 -4.6(10) . . . . ?
C11 N3 C15 C14 -3.5(9) . . . . ?
Pd N3 C15 C14 153.4(5) . . . . ?
C11 N3 C15 C16 -179.3(6) . . . . ?
Pd N3 C15 C16 -22.4(6) . . . . ?
O3 C14 C15 N3 -167.4(5) . . . . ?
C13 C14 C15 N3 8.1(9) . . . . ?
O3 C14 C15 C16 7.8(9) . . . . ?
C13 C14 C15 C16 -176.7(6) . . . . ?
C20 N4 C16 C17 -2.5(9) . . . . ?
Pd N4 C16 C17 162.3(5) . . . . ?
C20 N4 C16 C15 179.7(5) . . . . ?
Pd N4 C16 C15 -15.6(6) . . . . ?
N3 C15 C16 N4 25.2(7) . . . . ?
C14 C15 C16 N4 -150.3(6) . . . . ?
N3 C15 C16 C17 -152.5(6) . . . . ?
C14 C15 C16 C17 32.0(10) . . . . ?
C28 O4 C17 C16 -150.2(6) . . . . ?
C28 O4 C17 C18 35.2(9) . . . . ?
N4 C16 C17 O4 -168.5(5) . . . . ?
C15 C16 C17 O4 9.0(9) . . . . ?
N4 C16 C17 C18 6.3(9) . . . . ?
C15 C16 C17 C18 -176.2(6) . . . . ?
O4 C17 C18 C19 170.7(6) . . . . ?
C16 C17 C18 C19 -3.9(10) . . . . ?
C17 C18 C19 C20 -2.3(11) . . . . ?
C16 N4 C20 C19 -3.9(9) . . . . ?
Pd N4 C20 C19 -167.4(5) . . . . ?
C18 C19 C20 N4 6.3(11) . . . . ?
C4 O1 C21 C22 155.7(6) . . . . ?
O1 C21 C22 C23 -72.6(8) . . . . ?
C21 C22 C23 C24 75.5(9) . . . . ?
C7 O2 C24 C23 152.1(6) . . . . ?
C22 C23 C24 O2 -71.9(8) . . . . ?
C14 O3 C25 C26 156.8(6) . . . . ?
O3 C25 C26 C27 -78.6(8) . . . . ?
C25 C26 C27 C28 75.6(9) . . . . ?
C17 O4 C28 C27 154.5(6) . . . . ?
C26 C27 C28 O4 -69.3(8) . . . . ?
